data_4345491
loop_
_publ_author_name
'Cesari, Cristiana'
'Ciabatti, Iacopo'
'Femoni, Cristina'
'Iapalucci, Maria Carmela'
'Mancini, Federica'
'Zacchini, Stefano'

_publ_section_title
;
 Heteroleptic Chini-Type Platinum Clusters: Synthesis and Characterization
 of Bis-Phospine Derivatives of [Pt3n(CO)6n](2-) (n = 2-4).
;
_journal_issue 3
_journal_name_full 'Inorganic chemistry'
_journal_page_first 1655
_journal_page_last 1668
_journal_paper_doi 10.1021/acs.inorgchem.6b02750
_journal_volume 56
_journal_year 2017
_chemical_formula_sum 'C84 H78 N4 O20 P4 Pt12'
_chemical_formula_weight 3928.46
_chemical_name_systematic
; 
 ? 
;
_space_group_IT_number 2
_symmetry_cell_setting triclinic
_symmetry_space_group_name_Hall '-P 1'
_symmetry_space_group_name_H-M 'P -1'
_atom_sites_solution_hydrogens geom
_atom_sites_solution_primary direct
_atom_sites_solution_secondary difmap
_audit_creation_method SHELXL-97
_cell_angle_alpha 95.896(2)
_cell_angle_beta 103.899(2)
_cell_angle_gamma 113.0710(10)
_cell_formula_units_Z 1
_cell_length_a 13.3433(4)
_cell_length_b 13.8993(4)
_cell_length_c 14.5522(4)
_cell_measurement_reflns_used 9972
_cell_measurement_temperature 100(2)
_cell_measurement_theta_max 29.120
_cell_measurement_theta_min 2.2175
_cell_volume 2351.05(12)
_computing_cell_refinement 'APEX2 (Bruker AXS, 2006)'
_computing_data_collection 'APEX2 (Bruker AXS, 2006)'
_computing_data_reduction 'SAINT (Bruker AXS, 2004)'
_computing_molecular_graphics 'SCHAKAL99 (Keller, 1999)'
_computing_publication_material 'XCIF (Bruker AXS, 2001)'
_computing_structure_refinement 'SHELXL-97 (Sheldrick, 1997)'
_computing_structure_solution 'SHELXS-97 (Sheldrick, 1990)'
_diffrn_ambient_temperature 100(2)
_diffrn_measured_fraction_theta_full 0.996
_diffrn_measured_fraction_theta_max 0.996
_diffrn_measurement_device_type 'CCD area detector'
_diffrn_measurement_method 'phi and omega scans'
_diffrn_radiation_monochromator graphite
_diffrn_radiation_source 'fine-focus sealed tube'
_diffrn_radiation_type MoK\a
_diffrn_radiation_wavelength 0.71073
_diffrn_reflns_av_R_equivalents 0.0677
_diffrn_reflns_av_unetI/netI 0.0565
_diffrn_reflns_limit_h_max 16
_diffrn_reflns_limit_h_min -16
_diffrn_reflns_limit_k_max 17
_diffrn_reflns_limit_k_min -17
_diffrn_reflns_limit_l_max 17
_diffrn_reflns_limit_l_min -17
_diffrn_reflns_number 36872
_diffrn_reflns_theta_full 26.00
_diffrn_reflns_theta_max 26.00
_diffrn_reflns_theta_min 1.48
_exptl_absorpt_coefficient_mu 17.906
_exptl_absorpt_correction_T_max 0.2225
_exptl_absorpt_correction_T_min 0.1618
_exptl_absorpt_correction_type empirical
_exptl_absorpt_process_details
;
 Data were corrected for Lorentz polarization and absorption
 effects (empirical absorption corrections SADABS).
 R(int) = 0.1580 (selected reflections only, before parameter refinement)
 R(int) = 0.0709 (selected reflections only, after parameter refinement)
;
_exptl_crystal_colour brown
_exptl_crystal_density_diffrn 2.775
_exptl_crystal_density_method 'not measured'
_exptl_crystal_description prism
_exptl_crystal_F_000 1766
_exptl_crystal_size_max 0.16
_exptl_crystal_size_mid 0.13
_exptl_crystal_size_min 0.12
_refine_diff_density_max 2.052
_refine_diff_density_min -2.418
_refine_diff_density_rms 0.237
_refine_ls_extinction_method none
_refine_ls_goodness_of_fit_ref 1.047
_refine_ls_hydrogen_treatment constr
_refine_ls_matrix_type full
_refine_ls_number_parameters 603
_refine_ls_number_reflns 9212
_refine_ls_number_restraints 444
_refine_ls_restrained_S_all 1.035
_refine_ls_R_factor_all 0.0472
_refine_ls_R_factor_gt 0.0355
_refine_ls_shift/su_max 0.001
_refine_ls_shift/su_mean 0.000
_refine_ls_structure_factor_coef Fsqd
_refine_ls_weighting_details 'calc w=1/[\s^2^(Fo^2^)+(0.0000P)^2^+26.8473P] where P=(Fo^2^+2Fc^2^)/3'
_refine_ls_weighting_scheme calc
_refine_ls_wR_factor_gt 0.0775
_refine_ls_wR_factor_ref 0.0826
_reflns_number_gt 7707
_reflns_number_total 9212
_reflns_threshold_expression >2sigma(I)
_cod_data_source_file ic6b02750_si_002.cif
_cod_data_source_block '[NMe4]2[Pt12(CO)20(dppe)2]'
_cod_depositor_comments
;
The following automatic conversions were performed:

'_symmetry_cell_setting' value 'Triclinic' changed to 'triclinic'
according to
/home/data/users/saulius/crontab/automatic-downloads/current/ACS/lib/dictionaries/cif_core.dic
dictionary named 'cif_core.dic' version 2.4.2 from 2011-04-26.

Automatic conversion script
Id: cif_fix_values 4973 2017-02-22 13:04:09Z antanas 
;
_cod_original_cell_volume 2351.04(12)
_cod_original_sg_symbol_H-M P-1
_cod_database_code 4345491

loop_
_symmetry_equiv_pos_as_xyz
'x, y, z'
'-x, -y, -z'

loop_
_atom_site_label
_atom_site_type_symbol
_atom_site_fract_x
_atom_site_fract_y
_atom_site_fract_z
_atom_site_U_iso_or_equiv
_atom_site_adp_type
_atom_site_occupancy
_atom_site_symmetry_multiplicity
_atom_site_calc_flag
_atom_site_refinement_flags
_atom_site_disorder_assembly
_atom_site_disorder_group
Pt1 Pt 0.12120(3) 0.52601(3) 0.17771(2) 0.01926(9) Uani 1 1 d . . .
Pt2 Pt 0.16554(3) 0.58963(3) 0.01874(2) 0.02311(9) Uani 1 1 d . . .
Pt3 Pt 0.01272(3) 0.62975(3) 0.08265(3) 0.02379(9) Uani 1 1 d . . .
Pt4 Pt 0.36304(3) 0.73070(3) 0.27443(3) 0.02418(9) Uani 1 1 d . . .
Pt5 Pt 0.35423(3) 0.81164(3) 0.11632(3) 0.02753(10) Uani 1 1 d . . .
Pt6 Pt 0.21970(3) 0.81962(3) 0.22399(3) 0.02653(10) Uani 1 1 d . . .
C1 C 0.0149(9) 0.5828(8) 0.2168(7) 0.030(2) Uani 1 1 d . . .
C2 C -0.0944(11) 0.6864(9) 0.0805(7) 0.039(3) Uani 1 1 d . . .
C3 C 0.0852(9) 0.6879(8) -0.0210(7) 0.033(2) Uani 1 1 d . . .
C4 C 0.2523(9) 0.5914(9) -0.0661(7) 0.031(2) Uani 1 1 d . . .
C5 C 0.2363(8) 0.5118(7) 0.1174(6) 0.022(2) Uani 1 1 d . . .
C6 C 0.4598(9) 0.7442(8) 0.1865(7) 0.030(2) Uani 1 1 d . . .
C7 C 0.4116(9) 0.8484(9) 0.0133(8) 0.037(3) Uani 1 1 d . . .
C8 C 0.2648(9) 0.9040(8) 0.1217(7) 0.034(2) Uani 1 1 d . . .
C9 C 0.1136(9) 0.8606(9) 0.2602(8) 0.035(2) Uani 1 1 d . . .
C10 C 0.2710(9) 0.7697(8) 0.3512(8) 0.031(2) Uani 1 1 d . . .
O1 O -0.0253(6) 0.5929(6) 0.2778(5) 0.0347(17) Uani 1 1 d . . .
O2 O -0.1617(8) 0.7178(8) 0.0784(6) 0.058(2) Uani 1 1 d . . .
O3 O 0.0903(6) 0.7510(6) -0.0697(5) 0.0385(18) Uani 1 1 d . . .
O4 O 0.3063(7) 0.5905(7) -0.1157(5) 0.045(2) Uani 1 1 d . . .
O5 O 0.3086(6) 0.4824(6) 0.1219(5) 0.0291(15) Uani 1 1 d . . .
O6 O 0.5355(7) 0.7281(7) 0.1715(6) 0.046(2) Uani 1 1 d . . .
O7 O 0.4431(8) 0.8706(7) -0.0516(6) 0.054(2) Uani 1 1 d . . .
O8 O 0.2537(7) 0.9730(6) 0.0877(6) 0.048(2) Uani 1 1 d . . .
O9 O 0.0494(7) 0.8827(7) 0.2839(7) 0.055(2) Uani 1 1 d . . .
O10 O 0.2534(7) 0.7722(7) 0.4244(6) 0.046(2) Uani 1 1 d . . .
P1 P 0.1264(2) 0.4292(2) 0.29384(17) 0.0216(5) Uani 1 1 d . . .
P2 P 0.4472(2) 0.6614(2) 0.38481(18) 0.0248(5) Uani 1 1 d . . .
C101 C 0.0010(4) 0.3845(6) 0.3379(4) 0.023(2) Uani 1 1 d GU . .
C102 C -0.1062(5) 0.3499(6) 0.2703(3) 0.034(2) Uani 1 1 d GU . .
H102 H -0.1127 0.3510 0.2040 0.041 Uiso 1 1 calc R . .
C103 C -0.2038(4) 0.3136(6) 0.2998(4) 0.035(2) Uani 1 1 d GU . .
H103 H -0.2771 0.2899 0.2536 0.042 Uiso 1 1 calc R . .
C104 C -0.1943(4) 0.3120(6) 0.3968(4) 0.035(2) Uani 1 1 d GU . .
H104 H -0.2610 0.2871 0.4169 0.042 Uiso 1 1 calc R . .
C105 C -0.0871(5) 0.3466(7) 0.4644(3) 0.055(4) Uani 1 1 d GU . .
H105 H -0.0805 0.3455 0.5307 0.066 Uiso 1 1 calc R . .
C106 C 0.0106(4) 0.3829(7) 0.4349(4) 0.049(3) Uani 1 1 d GU . .
H106 H 0.0838 0.4066 0.4811 0.059 Uiso 1 1 calc R . .
C107 C 0.1440(7) 0.3061(5) 0.2667(5) 0.025(2) Uani 1 1 d GU . .
C108 C 0.1562(8) 0.2503(6) 0.3394(4) 0.074(5) Uani 1 1 d GU . .
H108 H 0.1507 0.2736 0.4009 0.089 Uiso 1 1 calc R . .
C109 C 0.1767(8) 0.1605(6) 0.3221(5) 0.071(4) Uani 1 1 d GU . .
H109 H 0.1851 0.1224 0.3718 0.085 Uiso 1 1 calc R . .
C110 C 0.1848(7) 0.1264(5) 0.2321(6) 0.052(3) Uani 1 1 d GU . .
H110 H 0.1988 0.0650 0.2203 0.063 Uiso 1 1 calc R . .
C111 C 0.1725(7) 0.1822(6) 0.1594(5) 0.064(4) Uani 1 1 d GU . .
H111 H 0.1781 0.1589 0.0979 0.077 Uiso 1 1 calc R . .
C112 C 0.1521(7) 0.2720(5) 0.1767(4) 0.039(3) Uani 1 1 d GU . .
H112 H 0.1437 0.3101 0.1270 0.047 Uiso 1 1 calc R . .
C113 C 0.2489(8) 0.5030(8) 0.4032(6) 0.025(2) Uani 1 1 d U . .
H11A H 0.2498 0.5728 0.4269 0.030 Uiso 1 1 calc R . .
H11B H 0.2410 0.4618 0.4547 0.030 Uiso 1 1 calc R . .
C201 C 0.5815(4) 0.6618(6) 0.3746(5) 0.028(2) Uani 1 1 d GU . .
C202 C 0.5793(5) 0.5763(5) 0.3142(5) 0.050(3) Uani 1 1 d GU . .
H202 H 0.5086 0.5160 0.2811 0.060 Uiso 1 1 calc R . .
C203 C 0.6805(7) 0.5789(6) 0.3021(6) 0.059(4) Uani 1 1 d GU . .
H203 H 0.6790 0.5204 0.2609 0.071 Uiso 1 1 calc R . .
C204 C 0.7839(6) 0.6671(7) 0.3505(6) 0.055(4) Uani 1 1 d GU . .
H204 H 0.8531 0.6689 0.3423 0.066 Uiso 1 1 calc R . .
C205 C 0.7861(4) 0.7526(6) 0.4109(5) 0.047(3) Uani 1 1 d GU . .
H205 H 0.8568 0.8129 0.4439 0.056 Uiso 1 1 calc R . .
C206 C 0.6849(6) 0.7500(5) 0.4229(5) 0.043(3) Uani 1 1 d GU . .
H206 H 0.6864 0.8084 0.4642 0.052 Uiso 1 1 calc R . .
C207 C 0.4835(6) 0.7288(5) 0.5116(4) 0.032(2) Uani 1 1 d GU . .
C208 C 0.4784(6) 0.6734(4) 0.5859(5) 0.034(2) Uani 1 1 d GU . .
H208 H 0.4581 0.5987 0.5722 0.040 Uiso 1 1 calc R . .
C209 C 0.5028(6) 0.7273(6) 0.6801(4) 0.043(3) Uani 1 1 d GU . .
H209 H 0.4993 0.6894 0.7309 0.052 Uiso 1 1 calc R . .
C210 C 0.5324(6) 0.8366(6) 0.7001(4) 0.056(4) Uani 1 1 d GU . .
H210 H 0.5491 0.8734 0.7645 0.067 Uiso 1 1 calc R . .
C211 C 0.5376(6) 0.8920(4) 0.6258(6) 0.053(3) Uani 1 1 d GU . .
H211 H 0.5579 0.9667 0.6394 0.064 Uiso 1 1 calc R . .
C212 C 0.5132(6) 0.8381(5) 0.5315(5) 0.040(3) Uani 1 1 d GU . .
H212 H 0.5167 0.8759 0.4807 0.048 Uiso 1 1 calc R . .
C213 C 0.3619(8) 0.5221(8) 0.3823(6) 0.025(2) Uani 1 1 d U . .
H21A H 0.3448 0.4781 0.3177 0.030 Uiso 1 1 calc R . .
H21B H 0.4070 0.4980 0.4311 0.030 Uiso 1 1 calc R . .
N1 N 0.2002(11) 0.0287(11) 0.8450(10) 0.087(4) Uani 1 1 d DU . .
C301 C 0.141(3) 0.043(3) 0.916(2) 0.123(16) Uani 0.55(2) 1 d PDU A 1
H30A H 0.0651 0.0367 0.8812 0.184 Uiso 0.55(2) 1 calc PR A 1
H30B H 0.1860 0.1142 0.9594 0.184 Uiso 0.55(2) 1 calc PR A 1
H30C H 0.1324 -0.0120 0.9543 0.184 Uiso 0.55(2) 1 calc PR A 1
C302 C 0.302(2) 0.014(3) 0.892(3) 0.106(9) Uani 0.55(2) 1 d PDU A 1
H30D H 0.3431 0.0107 0.8451 0.159 Uiso 0.55(2) 1 calc PR A 1
H30E H 0.2781 -0.0535 0.9144 0.159 Uiso 0.55(2) 1 calc PR A 1
H30F H 0.3518 0.0738 0.9473 0.159 Uiso 0.55(2) 1 calc PR A 1
C303 C 0.213(3) 0.109(2) 0.7843(19) 0.052(9) Uani 0.55(2) 1 d PDU A 1
H30G H 0.1371 0.0966 0.7435 0.078 Uiso 0.55(2) 1 calc PR A 1
H30H H 0.2589 0.1017 0.7429 0.078 Uiso 0.55(2) 1 calc PR A 1
H30I H 0.2510 0.1808 0.8260 0.078 Uiso 0.55(2) 1 calc PR A 1
C304 C 0.136(3) -0.079(2) 0.771(2) 0.118(13) Uani 0.55(2) 1 d PDU A 1
H30J H 0.0636 -0.0832 0.7299 0.177 Uiso 0.55(2) 1 calc PR A 1
H30K H 0.1204 -0.1378 0.8048 0.177 Uiso 0.55(2) 1 calc PR A 1
H30L H 0.1831 -0.0844 0.7298 0.177 Uiso 0.55(2) 1 calc PR A 1
C311 C 0.1047(18) 0.000(2) 0.8874(18) 0.034(6) Uani 0.45(2) 1 d PDU A 2
H31A H 0.0842 0.0597 0.8954 0.051 Uiso 0.45(2) 1 calc PR A 2
H31B H 0.1284 -0.0167 0.9508 0.051 Uiso 0.45(2) 1 calc PR A 2
H31C H 0.0383 -0.0635 0.8441 0.051 Uiso 0.45(2) 1 calc PR A 2
C312 C 0.300(3) 0.111(3) 0.9288(19) 0.091(13) Uani 0.45(2) 1 d PDU A 2
H31D H 0.2815 0.1706 0.9485 0.136 Uiso 0.45(2) 1 calc PR A 2
H31E H 0.3686 0.1391 0.9083 0.136 Uiso 0.45(2) 1 calc PR A 2
H31F H 0.3134 0.0780 0.9837 0.136 Uiso 0.45(2) 1 calc PR A 2
C313 C 0.183(3) 0.080(3) 0.762(2) 0.048(10) Uani 0.45(2) 1 d PDU A 2
H31G H 0.1536 0.1319 0.7773 0.072 Uiso 0.45(2) 1 calc PR A 2
H31H H 0.1286 0.0251 0.7043 0.072 Uiso 0.45(2) 1 calc PR A 2
H31I H 0.2566 0.1169 0.7499 0.072 Uiso 0.45(2) 1 calc PR A 2
C314 C 0.248(4) -0.047(3) 0.823(3) 0.101(13) Uani 0.45(2) 1 d PDU A 2
H31J H 0.2576 -0.0822 0.8777 0.152 Uiso 0.45(2) 1 calc PR A 2
H31K H 0.3227 -0.0078 0.8141 0.152 Uiso 0.45(2) 1 calc PR A 2
H31L H 0.1961 -0.1009 0.7642 0.152 Uiso 0.45(2) 1 calc PR A 2
N2 N 0.517(3) 0.535(2) 0.996(3) 0.089(9) Uani 0.50 1 d PDU B -1
C401 C 0.550(3) 0.613(2) 0.963(2) 0.080(9) Uani 0.50 1 d PDU B -1
C402 C 0.592(2) 0.715(2) 0.936(2) 0.063(7) Uani 0.50 1 d PDU B -1
H40A H 0.5282 0.7245 0.8948 0.095 Uiso 0.50 1 calc PR B -1
H40B H 0.6462 0.7173 0.8998 0.095 Uiso 0.50 1 calc PR B -1
H40C H 0.6315 0.7733 0.9942 0.095 Uiso 0.50 1 calc PR B -1
N3 N 0.309(3) 0.976(3) 0.591(3) 0.060(8) Uani 0.335(15) 1 d PDU C -1
C501 C 0.215(3) 0.958(4) 0.554(4) 0.066(8) Uani 0.335(15) 1 d PDU C -1
C502 C 0.098(3) 0.945(4) 0.524(3) 0.054(8) Uani 0.335(15) 1 d PDU C -1
H50A H 0.0971 1.0152 0.5343 0.081 Uiso 0.335(15) 1 calc PR C -1
H50B H 0.0553 0.9011 0.5632 0.081 Uiso 0.335(15) 1 calc PR C -1
H50C H 0.0616 0.9090 0.4556 0.081 Uiso 0.335(15) 1 calc PR C -1
N4 N 0.011(6) 1.002(7) 0.485(5) 0.047(11) Uani 0.165(15) 1 d PDU C -2
C511 C 0.084(6) 0.977(6) 0.503(6) 0.041(10) Uani 0.165(15) 1 d PDU C -2
C512 C 0.166(7) 0.931(6) 0.531(6) 0.048(9) Uani 0.165(15) 1 d PDU C -2
H51A H 0.2331 0.9688 0.5103 0.073 Uiso 0.165(15) 1 calc PR C -2
H51B H 0.1299 0.8549 0.4992 0.073 Uiso 0.165(15) 1 calc PR C -2
H51C H 0.1894 0.9393 0.6014 0.073 Uiso 0.165(15) 1 calc PR C -2

loop_
_atom_site_aniso_label
_atom_site_aniso_U_11
_atom_site_aniso_U_22
_atom_site_aniso_U_33
_atom_site_aniso_U_23
_atom_site_aniso_U_13
_atom_site_aniso_U_12
Pt1 0.02192(18) 0.02092(19) 0.01447(16) 0.00605(13) 0.00344(14) 0.00949(15)
Pt2 0.0291(2) 0.02094(19) 0.01393(17) 0.00531(14) 0.00346(14) 0.00691(16)
Pt3 0.0279(2) 0.01979(19) 0.01883(18) 0.00309(14) -0.00149(15) 0.01074(16)
Pt4 0.02365(19) 0.0251(2) 0.02344(19) 0.00867(15) 0.00567(15) 0.01023(16)
Pt5 0.0300(2) 0.0234(2) 0.02419(19) 0.00830(15) 0.00437(16) 0.00801(17)
Pt6 0.0285(2) 0.0215(2) 0.0250(2) 0.00202(15) 0.00099(16) 0.01113(16)
C1 0.030(5) 0.026(6) 0.031(6) 0.003(4) 0.002(5) 0.014(5)
C2 0.056(7) 0.037(7) 0.020(5) -0.001(5) 0.000(5) 0.026(6)
C3 0.030(5) 0.030(6) 0.015(5) 0.004(4) -0.014(4) 0.002(5)
C4 0.043(6) 0.036(6) 0.016(5) 0.011(4) 0.006(5) 0.020(5)
C5 0.026(5) 0.022(5) 0.013(4) 0.006(4) 0.006(4) 0.006(4)
C6 0.030(5) 0.037(6) 0.020(5) 0.013(4) 0.001(4) 0.012(5)
C7 0.040(6) 0.037(7) 0.033(6) 0.020(5) 0.009(5) 0.015(5)
C8 0.036(6) 0.023(6) 0.021(5) -0.005(4) -0.008(4) 0.002(5)
C9 0.034(6) 0.036(6) 0.039(6) 0.012(5) 0.006(5) 0.022(5)
C10 0.028(5) 0.034(6) 0.030(6) 0.005(5) 0.010(5) 0.011(5)
O1 0.036(4) 0.044(5) 0.029(4) 0.010(3) 0.010(3) 0.022(4)
O2 0.064(6) 0.070(6) 0.046(5) -0.001(5) 0.001(4) 0.049(6)
O3 0.047(5) 0.027(4) 0.027(4) 0.013(3) -0.004(3) 0.009(4)
O4 0.056(5) 0.062(6) 0.029(4) 0.020(4) 0.018(4) 0.031(5)
O5 0.029(4) 0.033(4) 0.029(4) 0.013(3) 0.013(3) 0.013(3)
O6 0.048(5) 0.074(6) 0.045(5) 0.041(5) 0.031(4) 0.038(5)
O7 0.066(6) 0.062(6) 0.051(5) 0.036(5) 0.029(5) 0.032(5)
O8 0.058(5) 0.028(4) 0.055(5) 0.015(4) 0.009(4) 0.019(4)
O9 0.043(5) 0.059(6) 0.067(6) 0.005(5) 0.011(5) 0.032(5)
O10 0.043(5) 0.075(6) 0.033(4) 0.021(4) 0.017(4) 0.032(5)
P1 0.0241(12) 0.0257(13) 0.0160(11) 0.0098(10) 0.0048(10) 0.0113(11)
P2 0.0242(13) 0.0315(14) 0.0195(12) 0.0080(10) 0.0049(10) 0.0134(11)
C101 0.022(5) 0.023(5) 0.027(5) 0.013(4) 0.006(4) 0.012(4)
C102 0.031(5) 0.049(7) 0.018(5) 0.014(5) 0.008(4) 0.011(5)
C103 0.026(5) 0.054(7) 0.031(6) 0.018(5) 0.012(4) 0.019(5)
C104 0.027(5) 0.040(6) 0.030(6) 0.007(5) 0.011(4) 0.004(5)
C105 0.030(6) 0.089(10) 0.025(6) 0.013(6) 0.010(5) 0.005(6)
C106 0.030(6) 0.069(9) 0.027(6) 0.015(6) 0.003(5) 0.002(6)
C107 0.029(5) 0.030(5) 0.022(5) 0.008(4) 0.007(4) 0.018(4)
C108 0.161(14) 0.066(9) 0.025(6) 0.016(6) 0.020(8) 0.083(10)
C109 0.115(10) 0.057(8) 0.040(7) 0.010(6) -0.016(7) 0.058(8)
C110 0.030(6) 0.033(7) 0.084(10) -0.002(6) 0.000(6) 0.017(5)
C111 0.090(10) 0.023(6) 0.091(10) 0.014(6) 0.062(9) 0.016(7)
C112 0.059(7) 0.021(5) 0.041(6) 0.011(5) 0.027(6) 0.014(5)
C113 0.030(5) 0.027(5) 0.018(5) 0.005(4) 0.006(4) 0.014(4)
C201 0.026(5) 0.045(6) 0.025(5) 0.020(5) 0.011(4) 0.023(5)
C202 0.045(7) 0.053(8) 0.058(8) 0.006(6) 0.031(6) 0.019(6)
C203 0.082(9) 0.074(9) 0.069(9) 0.041(7) 0.055(8) 0.058(8)
C204 0.046(7) 0.110(11) 0.053(8) 0.053(8) 0.034(6) 0.058(8)
C205 0.027(6) 0.086(9) 0.038(6) 0.028(6) 0.014(5) 0.030(6)
C206 0.026(6) 0.066(8) 0.036(6) 0.017(6) 0.002(5) 0.022(6)
C207 0.019(5) 0.044(6) 0.025(5) -0.002(5) 0.002(4) 0.010(5)
C208 0.028(5) 0.048(7) 0.025(5) 0.008(5) 0.002(4) 0.021(5)
C209 0.029(6) 0.064(8) 0.025(5) -0.003(5) 0.005(5) 0.014(6)
C210 0.034(6) 0.066(9) 0.038(7) -0.023(6) -0.004(5) 0.010(6)
C211 0.042(7) 0.049(8) 0.051(8) -0.004(6) -0.011(6) 0.020(6)
C212 0.030(6) 0.031(6) 0.041(6) -0.006(5) -0.004(5) 0.007(5)
C213 0.025(5) 0.037(6) 0.015(4) 0.008(4) 0.005(4) 0.016(4)
N1 0.066(7) 0.096(9) 0.108(9) 0.048(8) 0.022(7) 0.041(7)
C301 0.11(2) 0.13(2) 0.12(2) 0.031(16) 0.049(16) 0.037(15)
C302 0.087(13) 0.120(14) 0.117(14) 0.035(12) 0.021(11) 0.056(11)
C303 0.046(14) 0.052(15) 0.053(14) -0.001(11) 0.007(11) 0.025(12)
C304 0.132(19) 0.105(18) 0.14(2) 0.001(14) 0.046(15) 0.078(15)
C311 0.019(10) 0.058(14) 0.037(12) 0.009(10) 0.004(9) 0.031(10)
C312 0.076(17) 0.098(19) 0.087(18) 0.050(15) 0.021(14) 0.021(13)
C313 0.044(16) 0.044(16) 0.048(15) 0.019(13) 0.007(12) 0.013(12)
C314 0.12(2) 0.079(18) 0.11(2) 0.016(14) 0.009(15) 0.058(15)
N2 0.092(15) 0.090(18) 0.102(16) 0.050(14) 0.052(13) 0.034(13)
C401 0.059(13) 0.125(18) 0.085(16) 0.021(13) 0.046(12) 0.056(13)
C402 0.053(13) 0.095(16) 0.066(14) 0.030(12) 0.027(11) 0.048(12)
N3 0.059(13) 0.046(13) 0.091(15) 0.015(11) 0.037(11) 0.029(11)
C501 0.071(12) 0.049(11) 0.072(12) 0.005(10) 0.014(11) 0.025(10)
C502 0.056(11) 0.044(11) 0.054(11) -0.008(9) 0.006(10) 0.024(9)
N4 0.049(14) 0.044(14) 0.041(15) 0.002(12) 0.011(12) 0.014(11)
C511 0.048(13) 0.035(13) 0.041(13) 0.001(11) 0.012(11) 0.022(11)
C512 0.048(13) 0.042(13) 0.054(13) 0.002(11) 0.010(11) 0.024(11)

loop_
_atom_type_symbol
_atom_type_description
_atom_type_scat_dispersion_real
_atom_type_scat_dispersion_imag
_atom_type_scat_source
C C 0.0033 0.0016 'International Tables Vol C Tables 4.2.6.8 and 6.1.1.4'
H H 0.0000 0.0000 'International Tables Vol C Tables 4.2.6.8 and 6.1.1.4'
N N 0.0061 0.0033 'International Tables Vol C Tables 4.2.6.8 and 6.1.1.4'
O O 0.0106 0.0060 'International Tables Vol C Tables 4.2.6.8 and 6.1.1.4'
P P 0.1023 0.0942 'International Tables Vol C Tables 4.2.6.8 and 6.1.1.4'
Pt Pt -1.7033 8.3905 'International Tables Vol C Tables 4.2.6.8 and 6.1.1.4'

loop_
_geom_angle_atom_site_label_1
_geom_angle_atom_site_label_2
_geom_angle_atom_site_label_3
_geom_angle
_geom_angle_site_symmetry_1
_geom_angle_site_symmetry_3
C5 Pt1 C1 160.7(4) . .
C5 Pt1 P1 102.6(3) . .
C1 Pt1 P1 95.7(3) . .
C5 Pt1 Pt2 52.2(3) . .
C1 Pt1 Pt2 110.3(3) . .
P1 Pt1 Pt2 153.74(6) . .
C5 Pt1 Pt3 111.5(3) . .
C1 Pt1 Pt3 51.2(3) . .
P1 Pt1 Pt3 145.52(6) . .
Pt2 Pt1 Pt3 59.388(14) . .
C5 Pt1 Pt4 70.5(3) . .
C1 Pt1 Pt4 100.5(3) . .
P1 Pt1 Pt4 99.75(6) . .
Pt2 Pt1 Pt4 79.710(14) . .
Pt3 Pt1 Pt4 96.467(15) . .
C4 Pt2 C3 106.1(4) . .
C4 Pt2 C5 96.9(4) . .
C3 Pt2 C5 154.7(4) . .
C4 Pt2 Pt3 155.2(3) . .
C3 Pt2 Pt3 49.5(3) . .
C5 Pt2 Pt3 107.9(2) . .
C4 Pt2 Pt1 144.5(3) . .
C3 Pt2 Pt1 109.1(3) . .
C5 Pt2 Pt1 47.6(2) . .
Pt3 Pt2 Pt1 60.377(13) . .
C4 Pt2 Pt3 92.9(3) . 2_565
C3 Pt2 Pt3 103.5(3) . 2_565
C5 Pt2 Pt3 85.5(2) . 2_565
Pt3 Pt2 Pt3 89.672(15) . 2_565
Pt1 Pt2 Pt3 83.775(14) . 2_565
C4 Pt2 Pt5 84.4(3) . .
C3 Pt2 Pt5 77.8(3) . .
C5 Pt2 Pt5 94.3(2) . .
Pt3 Pt2 Pt5 92.999(16) . .
Pt1 Pt2 Pt5 98.143(15) . .
Pt3 Pt2 Pt5 177.243(18) 2_565 .
C2 Pt3 C3 104.0(5) . .
C2 Pt3 C1 96.9(4) . .
C3 Pt3 C1 154.3(4) . .
C2 Pt3 Pt2 154.5(3) . .
C3 Pt3 Pt2 50.8(3) . .
C1 Pt3 Pt2 108.3(3) . .
C2 Pt3 Pt1 145.2(3) . .
C3 Pt3 Pt1 110.2(3) . .
C1 Pt3 Pt1 48.4(3) . .
Pt2 Pt3 Pt1 60.235(13) . .
C2 Pt3 Pt2 93.5(4) . 2_565
C3 Pt3 Pt2 104.2(3) . 2_565
C1 Pt3 Pt2 89.0(3) . 2_565
Pt2 Pt3 Pt2 90.328(15) . 2_565
Pt1 Pt3 Pt2 84.111(15) . 2_565
C2 Pt3 Pt6 97.4(3) . .
C3 Pt3 Pt6 84.6(3) . .
C1 Pt3 Pt6 77.9(3) . .
Pt2 Pt3 Pt6 84.876(15) . .
Pt1 Pt3 Pt6 80.127(14) . .
Pt2 Pt3 Pt6 163.861(17) 2_565 .
C6 Pt4 C10 158.7(4) . .
C6 Pt4 P2 98.9(3) . .
C10 Pt4 P2 97.7(3) . .
C6 Pt4 Pt5 51.5(3) . .
C10 Pt4 Pt5 110.6(3) . .
P2 Pt4 Pt5 150.22(7) . .
C6 Pt4 Pt6 111.7(3) . .
C10 Pt4 Pt6 51.0(3) . .
P2 Pt4 Pt6 148.73(7) . .
Pt5 Pt4 Pt6 60.362(14) . .
C6 Pt4 Pt1 109.4(3) . .
C10 Pt4 Pt1 81.0(3) . .
P2 Pt4 Pt1 99.19(7) . .
Pt5 Pt4 Pt1 94.196(15) . .
Pt6 Pt4 Pt1 77.368(14) . .
C7 Pt5 C8 101.5(5) . .
C7 Pt5 C6 101.8(4) . .
C8 Pt5 C6 150.6(4) . .
C7 Pt5 Pt4 149.7(3) . .
C8 Pt5 Pt4 107.1(3) . .
C6 Pt5 Pt4 47.8(3) . .
C7 Pt5 Pt6 150.2(3) . .
C8 Pt5 Pt6 49.1(3) . .
C6 Pt5 Pt6 107.6(3) . .
Pt4 Pt5 Pt6 59.853(14) . .
C7 Pt5 Pt2 100.1(4) . .
C8 Pt5 Pt2 102.8(3) . .
C6 Pt5 Pt2 90.4(3) . .
Pt4 Pt5 Pt2 83.319(15) . .
Pt6 Pt5 Pt2 84.765(15) . .
C9 Pt6 C8 105.2(5) . .
C9 Pt6 C10 96.6(4) . .
C8 Pt6 C10 148.4(4) . .
C9 Pt6 Pt4 145.1(3) . .
C8 Pt6 Pt4 107.9(3) . .
C10 Pt6 Pt4 48.6(3) . .
C9 Pt6 Pt5 154.9(3) . .
C8 Pt6 Pt5 49.9(3) . .
C10 Pt6 Pt5 107.7(3) . .
Pt4 Pt6 Pt5 59.785(14) . .
C9 Pt6 Pt3 86.1(3) . .
C8 Pt6 Pt3 96.0(3) . .
C10 Pt6 Pt3 108.1(3) . .
Pt4 Pt6 Pt3 100.810(16) . .
Pt5 Pt6 Pt3 92.156(16) . .
O1 C1 Pt1 144.0(8) . .
O1 C1 Pt3 135.6(8) . .
Pt1 C1 Pt3 80.3(4) . .
O2 C2 Pt3 178.0(11) . .
O3 C3 Pt3 141.1(10) . .
O3 C3 Pt2 138.8(9) . .
Pt3 C3 Pt2 79.7(3) . .
O4 C4 Pt2 177.7(9) . .
O5 C5 Pt1 146.6(7) . .
O5 C5 Pt2 133.2(7) . .
Pt1 C5 Pt2 80.2(3) . .
O6 C6 Pt4 145.1(8) . .
O6 C6 Pt5 134.2(8) . .
Pt4 C6 Pt5 80.7(4) . .
O7 C7 Pt5 177.6(10) . .
O8 C8 Pt6 140.4(10) . .
O8 C8 Pt5 138.4(9) . .
Pt6 C8 Pt5 81.0(4) . .
O9 C9 Pt6 177.7(10) . .
O10 C10 Pt4 144.1(9) . .
O10 C10 Pt6 135.5(9) . .
Pt4 C10 Pt6 80.4(4) . .
C113 P1 C107 100.5(4) . .
C113 P1 C101 104.8(4) . .
C107 P1 C101 102.9(3) . .
C113 P1 Pt1 112.8(3) . .
C107 P1 Pt1 118.3(2) . .
C101 P1 Pt1 115.6(2) . .
C213 P2 C201 102.8(4) . .
C213 P2 C207 103.4(4) . .
C201 P2 C207 104.1(3) . .
C213 P2 Pt4 114.9(3) . .
C201 P2 Pt4 115.5(2) . .
C207 P2 Pt4 114.6(2) . .
C102 C101 C106 120.0 . .
C102 C101 P1 117.8(3) . .
C106 C101 P1 122.2(3) . .
C103 C102 C101 120.0 . .
C103 C102 H102 120.0 . .
C101 C102 H102 120.0 . .
C102 C103 C104 120.0 . .
C102 C103 H103 120.0 . .
C104 C103 H103 120.0 . .
C105 C104 C103 120.0 . .
C105 C104 H104 120.0 . .
C103 C104 H104 120.0 . .
C106 C105 C104 120.0 . .
C106 C105 H105 120.0 . .
C104 C105 H105 120.0 . .
C105 C106 C101 120.0 . .
C105 C106 H106 120.0 . .
C101 C106 H106 120.0 . .
C108 C107 C112 120.0 . .
C108 C107 P1 119.1(4) . .
C112 C107 P1 120.8(4) . .
C107 C108 C109 120.0 . .
C107 C108 H108 120.0 . .
C109 C108 H108 120.0 . .
C110 C109 C108 120.0 . .
C110 C109 H109 120.0 . .
C108 C109 H109 120.0 . .
C109 C110 C111 120.0 . .
C109 C110 H110 120.0 . .
C111 C110 H110 120.0 . .
C110 C111 C112 120.0 . .
C110 C111 H111 120.0 . .
C112 C111 H111 120.0 . .
C111 C112 C107 120.0 . .
C111 C112 H112 120.0 . .
C107 C112 H112 120.0 . .
C213 C113 P1 111.0(6) . .
C213 C113 H11A 109.4 . .
P1 C113 H11A 109.4 . .
C213 C113 H11B 109.4 . .
P1 C113 H11B 109.4 . .
H11A C113 H11B 108.0 . .
C202 C201 C206 120.0 . .
C202 C201 P2 119.8(4) . .
C206 C201 P2 120.1(4) . .
C201 C202 C203 120.0 . .
C201 C202 H202 120.0 . .
C203 C202 H202 120.0 . .
C202 C203 C204 120.0 . .
C202 C203 H203 120.0 . .
C204 C203 H203 120.0 . .
C205 C204 C203 120.0 . .
C205 C204 H204 120.0 . .
C203 C204 H204 120.0 . .
C206 C205 C204 120.0 . .
C206 C205 H205 120.0 . .
C204 C205 H205 120.0 . .
C205 C206 C201 120.0 . .
C205 C206 H206 120.0 . .
C201 C206 H206 120.0 . .
C208 C207 C212 120.0 . .
C208 C207 P2 122.1(4) . .
C212 C207 P2 117.8(4) . .
C209 C208 C207 120.0 . .
C209 C208 H208 120.0 . .
C207 C208 H208 120.0 . .
C208 C209 C210 120.0 . .
C208 C209 H209 120.0 . .
C210 C209 H209 120.0 . .
C209 C210 C211 120.0 . .
C209 C210 H210 120.0 . .
C211 C210 H210 120.0 . .
C212 C211 C210 120.0 . .
C212 C211 H211 120.0 . .
C210 C211 H211 120.0 . .
C211 C212 C207 120.0 . .
C211 C212 H212 120.0 . .
C207 C212 H212 120.0 . .
C113 C213 P2 112.9(7) . .
C113 C213 H21A 109.0 . .
P2 C213 H21A 109.0 . .
C113 C213 H21B 109.0 . .
P2 C213 H21B 109.0 . .
H21A C213 H21B 107.8 . .
C302 N1 C314 44(2) . .
C302 N1 C303 118.2(19) . .
C314 N1 C303 115(2) . .
C302 N1 C313 128(2) . .
C314 N1 C313 109(2) . .
C303 N1 C313 17.8(18) . .
C302 N1 C311 119.2(19) . .
C314 N1 C311 122(2) . .
C303 N1 C311 118.2(18) . .
C313 N1 C311 113.0(16) . .
C302 N1 C301 111(2) . .
C314 N1 C301 134(3) . .
C303 N1 C301 111.5(18) . .
C313 N1 C301 114(3) . .
C311 N1 C301 24.5(18) . .
C302 N1 C312 56.8(16) . .
C314 N1 C312 100(2) . .
C303 N1 C312 91(2) . .
C313 N1 C312 109(2) . .
C311 N1 C312 101.9(19) . .
C301 N1 C312 79(2) . .
C302 N1 C304 97(2) . .
C314 N1 C304 54.2(17) . .
C303 N1 C304 103.5(19) . .
C313 N1 C304 87(2) . .
C311 N1 C304 90.2(19) . .
C301 N1 C304 115(2) . .
C312 N1 C304 154(2) . .
N1 C301 H30A 109.5 . .
N1 C301 H30B 109.5 . .
H30A C301 H30B 109.5 . .
N1 C301 H30C 109.5 . .
H30A C301 H30C 109.5 . .
H30B C301 H30C 109.5 . .
N1 C302 H30D 109.5 . .
N1 C302 H30E 109.5 . .
H30D C302 H30E 109.5 . .
N1 C302 H30F 109.5 . .
H30D C302 H30F 109.5 . .
H30E C302 H30F 109.5 . .
N1 C303 H30G 109.5 . .
N1 C303 H30H 109.5 . .
H30G C303 H30H 109.5 . .
N1 C303 H30I 109.5 . .
H30G C303 H30I 109.5 . .
H30H C303 H30I 109.5 . .
N1 C304 H30J 109.5 . .
N1 C304 H30K 109.5 . .
H30J C304 H30K 109.5 . .
N1 C304 H30L 109.5 . .
H30J C304 H30L 109.5 . .
H30K C304 H30L 109.5 . .
N1 C311 H31A 109.5 . .
N1 C311 H31B 109.5 . .
H31A C311 H31B 109.5 . .
N1 C311 H31C 109.5 . .
H31A C311 H31C 109.5 . .
H31B C311 H31C 109.5 . .
N1 C312 H31D 109.5 . .
N1 C312 H31E 109.5 . .
H31D C312 H31E 109.5 . .
N1 C312 H31F 109.5 . .
H31D C312 H31F 109.5 . .
H31E C312 H31F 109.5 . .
N1 C313 H31G 109.5 . .
N1 C313 H31H 109.5 . .
H31G C313 H31H 109.5 . .
N1 C313 H31I 109.5 . .
H31G C313 H31I 109.5 . .
H31H C313 H31I 109.5 . .
N1 C314 H31J 109.5 . .
N1 C314 H31K 109.5 . .
H31J C314 H31K 109.5 . .
N1 C314 H31L 109.5 . .
H31J C314 H31L 109.5 . .
H31K C314 H31L 109.5 . .
N2 C401 C402 173(4) . .
C401 C402 H40A 109.5 . .
C401 C402 H40B 109.5 . .
H40A C402 H40B 109.5 . .
C401 C402 H40C 109.5 . .
H40A C402 H40C 109.5 . .
H40B C402 H40C 109.5 . .
N3 C501 C502 170(5) . .
C501 C502 H50A 109.5 . .
C501 C502 H50B 109.5 . .
H50A C502 H50B 109.5 . .
C501 C502 H50C 109.5 . .
H50A C502 H50C 109.5 . .
H50B C502 H50C 109.5 . .
N4 C511 C512 171(9) . .
C511 C512 H51A 109.5 . .
C511 C512 H51B 109.5 . .
H51A C512 H51B 109.5 . .
C511 C512 H51C 109.5 . .
H51A C512 H51C 109.5 . .
H51B C512 H51C 109.5 . .

loop_
_geom_bond_atom_site_label_1
_geom_bond_atom_site_label_2
_geom_bond_distance
_geom_bond_site_symmetry_2
Pt1 C5 2.004(9) .
Pt1 C1 2.033(10) .
Pt1 P1 2.270(2) .
Pt1 Pt2 2.6742(5) .
Pt1 Pt3 2.6780(5) .
Pt1 Pt4 3.2075(5) .
Pt2 C4 1.880(11) .
Pt2 C3 2.088(11) .
Pt2 C5 2.143(9) .
Pt2 Pt3 2.6513(5) .
Pt2 Pt3 2.9728(5) 2_565
Pt2 Pt5 3.0284(5) .
Pt3 C2 1.879(12) .
Pt3 C3 2.050(10) .
Pt3 C1 2.119(11) .
Pt3 Pt2 2.9728(5) 2_565
Pt3 Pt6 3.0440(5) .
Pt4 C6 1.998(11) .
Pt4 C10 2.026(10) .
Pt4 P2 2.251(2) .
Pt4 Pt5 2.6607(5) .
Pt4 Pt6 2.6625(5) .
Pt5 C7 1.870(11) .
Pt5 C8 2.074(12) .
Pt5 C6 2.109(10) .
Pt5 Pt6 2.6761(6) .
Pt6 C9 1.880(11) .
Pt6 C8 2.046(11) .
Pt6 C10 2.099(11) .
C1 O1 1.165(12) .
C2 O2 1.138(13) .
C3 O3 1.175(11) .
C4 O4 1.138(12) .
C5 O5 1.178(11) .
C6 O6 1.180(12) .
C7 O7 1.146(13) .
C8 O8 1.167(12) .
C9 O9 1.128(12) .
C10 O10 1.144(12) .
P1 C113 1.832(9) .
P1 C107 1.833(5) .
P1 C101 1.839(5) .
P2 C213 1.811(10) .
P2 C201 1.832(5) .
P2 C207 1.837(5) .
C101 C102 1.3900 .
C101 C106 1.3900 .
C102 C103 1.3900 .
C102 H102 0.9500 .
C103 C104 1.3900 .
C103 H103 0.9500 .
C104 C105 1.3900 .
C104 H104 0.9500 .
C105 C106 1.3900 .
C105 H105 0.9500 .
C106 H106 0.9500 .
C107 C108 1.3900 .
C107 C112 1.3900 .
C108 C109 1.3900 .
C108 H108 0.9500 .
C109 C110 1.3900 .
C109 H109 0.9500 .
C110 C111 1.3900 .
C110 H110 0.9500 .
C111 C112 1.3900 .
C111 H111 0.9500 .
C112 H112 0.9500 .
C113 C213 1.537(12) .
C113 H11A 0.9900 .
C113 H11B 0.9900 .
C201 C202 1.3900 .
C201 C206 1.3900 .
C202 C203 1.3900 .
C202 H202 0.9500 .
C203 C204 1.3900 .
C203 H203 0.9500 .
C204 C205 1.3900 .
C204 H204 0.9500 .
C205 C206 1.3900 .
C205 H205 0.9500 .
C206 H206 0.9500 .
C207 C208 1.3900 .
C207 C212 1.3900 .
C208 C209 1.3900 .
C208 H208 0.9500 .
C209 C210 1.3900 .
C209 H209 0.9500 .
C210 C211 1.3900 .
C210 H210 0.9500 .
C211 C212 1.3900 .
C211 H211 0.9500 .
C212 H212 0.9500 .
C213 H21A 0.9900 .
C213 H21B 0.9900 .
N1 C302 1.466(15) .
N1 C314 1.472(16) .
N1 C303 1.473(14) .
N1 C313 1.477(15) .
N1 C311 1.482(14) .
N1 C301 1.487(15) .
N1 C312 1.520(16) .
N1 C304 1.536(16) .
C301 H30A 0.9800 .
C301 H30B 0.9800 .
C301 H30C 0.9800 .
C302 H30D 0.9800 .
C302 H30E 0.9800 .
C302 H30F 0.9800 .
C303 H30G 0.9800 .
C303 H30H 0.9800 .
C303 H30I 0.9800 .
C304 H30J 0.9800 .
C304 H30K 0.9800 .
C304 H30L 0.9800 .
C311 H31A 0.9800 .
C311 H31B 0.9800 .
C311 H31C 0.9800 .
C312 H31D 0.9800 .
C312 H31E 0.9800 .
C312 H31F 0.9800 .
C313 H31G 0.9800 .
C313 H31H 0.9800 .
C313 H31I 0.9800 .
C314 H31J 0.9800 .
C314 H31K 0.9800 .
C314 H31L 0.9800 .
N2 C401 1.191(18) .
C401 C402 1.446(18) .
C402 H40A 0.9800 .
C402 H40B 0.9800 .
C402 H40C 0.9800 .
N3 C501 1.156(17) .
C501 C502 1.452(17) .
C502 H50A 0.9800 .
C502 H50B 0.9800 .
C502 H50C 0.9800 .
N4 C511 1.148(17) .
C511 C512 1.462(17) .
C512 H51A 0.9800 .
C512 H51B 0.9800 .
C512 H51C 0.9800 .

loop_
_geom_torsion_atom_site_label_1
_geom_torsion_atom_site_label_2
_geom_torsion_atom_site_label_3
_geom_torsion_atom_site_label_4
_geom_torsion
_geom_torsion_site_symmetry_1
_geom_torsion_site_symmetry_4
C5 Pt1 Pt2 C4 3.4(6) . .
C1 Pt1 Pt2 C4 174.2(6) . .
P1 Pt1 Pt2 C4 -14.5(6) . .
Pt3 Pt1 Pt2 C4 -179.4(6) . .
Pt4 Pt1 Pt2 C4 76.7(6) . .
C5 Pt1 Pt2 C3 -168.2(4) . .
C1 Pt1 Pt2 C3 2.6(4) . .
P1 Pt1 Pt2 C3 173.9(3) . .
Pt3 Pt1 Pt2 C3 9.0(3) . .
Pt4 Pt1 Pt2 C3 -94.9(3) . .
C1 Pt1 Pt2 C5 170.8(4) . .
P1 Pt1 Pt2 C5 -17.9(4) . .
Pt3 Pt1 Pt2 C5 177.2(3) . .
Pt4 Pt1 Pt2 C5 73.3(3) . .
C5 Pt1 Pt2 Pt3 -177.2(3) . .
C1 Pt1 Pt2 Pt3 -6.4(3) . .
P1 Pt1 Pt2 Pt3 164.89(15) . .
Pt4 Pt1 Pt2 Pt3 -103.912(15) . .
C5 Pt1 Pt2 Pt3 89.6(3) . 2_565
C1 Pt1 Pt2 Pt3 -99.6(3) . 2_565
P1 Pt1 Pt2 Pt3 71.72(15) . 2_565
Pt3 Pt1 Pt2 Pt3 -93.176(15) . 2_565
Pt4 Pt1 Pt2 Pt3 162.912(14) . 2_565
C5 Pt1 Pt2 Pt5 -88.4(3) . .
C1 Pt1 Pt2 Pt5 82.4(3) . .
P1 Pt1 Pt2 Pt5 -106.29(15) . .
Pt3 Pt1 Pt2 Pt5 88.821(16) . .
Pt4 Pt1 Pt2 Pt5 -15.091(14) . .
C4 Pt2 Pt3 C2 -2.8(11) . .
C3 Pt2 Pt3 C2 9.3(9) . .
C5 Pt2 Pt3 C2 175.9(8) . .
Pt1 Pt2 Pt3 C2 178.1(8) . .
Pt3 Pt2 Pt3 C2 -98.9(8) 2_565 .
Pt5 Pt2 Pt3 C2 80.4(8) . .
C4 Pt2 Pt3 C3 -12.1(8) . .
C5 Pt2 Pt3 C3 166.6(4) . .
Pt1 Pt2 Pt3 C3 168.8(3) . .
Pt3 Pt2 Pt3 C3 -108.2(3) 2_565 .
Pt5 Pt2 Pt3 C3 71.1(3) . .
C4 Pt2 Pt3 C1 -174.8(8) . .
C3 Pt2 Pt3 C1 -162.7(4) . .
C5 Pt2 Pt3 C1 3.9(4) . .
Pt1 Pt2 Pt3 C1 6.1(3) . .
Pt3 Pt2 Pt3 C1 89.1(3) 2_565 .
Pt5 Pt2 Pt3 C1 -91.6(3) . .
C4 Pt2 Pt3 Pt1 179.2(8) . .
C3 Pt2 Pt3 Pt1 -168.8(3) . .
C5 Pt2 Pt3 Pt1 -2.2(3) . .
Pt3 Pt2 Pt3 Pt1 83.023(14) 2_565 .
Pt5 Pt2 Pt3 Pt1 -97.664(15) . .
C4 Pt2 Pt3 Pt2 96.1(8) . 2_565
C3 Pt2 Pt3 Pt2 108.2(3) . 2_565
C5 Pt2 Pt3 Pt2 -85.2(3) . 2_565
Pt1 Pt2 Pt3 Pt2 -83.023(14) . 2_565
Pt3 Pt2 Pt3 Pt2 0.0 2_565 2_565
Pt5 Pt2 Pt3 Pt2 179.313(16) . 2_565
C4 Pt2 Pt3 Pt6 -99.3(8) . .
C3 Pt2 Pt3 Pt6 -87.2(3) . .
C5 Pt2 Pt3 Pt6 79.4(3) . .
Pt1 Pt2 Pt3 Pt6 81.545(14) . .
Pt3 Pt2 Pt3 Pt6 164.568(16) 2_565 .
Pt5 Pt2 Pt3 Pt6 -16.119(13) . .
C5 Pt1 Pt3 C2 -176.2(7) . .
C1 Pt1 Pt3 C2 -6.2(7) . .
P1 Pt1 Pt3 C2 13.2(6) . .
Pt2 Pt1 Pt3 C2 -178.5(6) . .
Pt4 Pt1 Pt3 C2 -104.6(6) . .
C5 Pt1 Pt3 C3 -6.9(4) . .
C1 Pt1 Pt3 C3 163.0(5) . .
P1 Pt1 Pt3 C3 -177.5(3) . .
Pt2 Pt1 Pt3 C3 -9.3(3) . .
Pt4 Pt1 Pt3 C3 64.7(3) . .
C5 Pt1 Pt3 C1 -169.9(5) . .
P1 Pt1 Pt3 C1 19.5(4) . .
Pt2 Pt1 Pt3 C1 -172.3(4) . .
Pt4 Pt1 Pt3 C1 -98.3(4) . .
C5 Pt1 Pt3 Pt2 2.4(3) . .
C1 Pt1 Pt3 Pt2 172.3(4) . .
P1 Pt1 Pt3 Pt2 -168.25(12) . .
Pt4 Pt1 Pt3 Pt2 73.981(14) . .
C5 Pt1 Pt3 Pt2 96.2(3) . 2_565
C1 Pt1 Pt3 Pt2 -93.9(4) . 2_565
P1 Pt1 Pt3 Pt2 -74.48(12) . 2_565
Pt2 Pt1 Pt3 Pt2 93.763(15) . 2_565
Pt4 Pt1 Pt3 Pt2 167.744(14) . 2_565
C5 Pt1 Pt3 Pt6 -87.3(3) . .
C1 Pt1 Pt3 Pt6 82.6(4) . .
P1 Pt1 Pt3 Pt6 102.03(11) . .
Pt2 Pt1 Pt3 Pt6 -89.719(15) . .
Pt4 Pt1 Pt3 Pt6 -15.738(13) . .
C5 Pt1 Pt4 C6 20.0(4) . .
C1 Pt1 Pt4 C6 -142.3(4) . .
P1 Pt1 Pt4 C6 120.0(3) . .
Pt2 Pt1 Pt4 C6 -33.4(3) . .
Pt3 Pt1 Pt4 C6 -90.6(3) . .
C5 Pt1 Pt4 C10 -179.3(4) . .
C1 Pt1 Pt4 C10 18.4(4) . .
P1 Pt1 Pt4 C10 -79.3(3) . .
Pt2 Pt1 Pt4 C10 127.3(3) . .
Pt3 Pt1 Pt4 C10 70.1(3) . .
C5 Pt1 Pt4 P2 -82.9(3) . .
C1 Pt1 Pt4 P2 114.9(3) . .
P1 Pt1 Pt4 P2 17.13(9) . .
Pt2 Pt1 Pt4 P2 -136.20(7) . .
Pt3 Pt1 Pt4 P2 166.58(7) . .
C5 Pt1 Pt4 Pt5 70.4(3) . .
C1 Pt1 Pt4 Pt5 -91.8(3) . .
P1 Pt1 Pt4 Pt5 170.44(6) . .
Pt2 Pt1 Pt4 Pt5 17.105(16) . .
Pt3 Pt1 Pt4 Pt5 -40.114(17) . .
C5 Pt1 Pt4 Pt6 128.8(3) . .
C1 Pt1 Pt4 Pt6 -33.5(3) . .
P1 Pt1 Pt4 Pt6 -131.20(6) . .
Pt2 Pt1 Pt4 Pt6 75.464(15) . .
Pt3 Pt1 Pt4 Pt6 18.246(15) . .
C6 Pt4 Pt5 C7 -1.9(8) . .
C10 Pt4 Pt5 C7 164.6(8) . .
P2 Pt4 Pt5 C7 3.3(7) . .
Pt6 Pt4 Pt5 C7 173.6(7) . .
Pt1 Pt4 Pt5 C7 -113.5(7) . .
C6 Pt4 Pt5 C8 -162.0(5) . .
C10 Pt4 Pt5 C8 4.5(4) . .
P2 Pt4 Pt5 C8 -156.8(3) . .
Pt6 Pt4 Pt5 C8 13.6(3) . .
Pt1 Pt4 Pt5 C8 86.5(3) . .
C10 Pt4 Pt5 C6 166.6(5) . .
P2 Pt4 Pt5 C6 5.3(4) . .
Pt6 Pt4 Pt5 C6 175.6(4) . .
Pt1 Pt4 Pt5 C6 -111.5(4) . .
C6 Pt4 Pt5 Pt6 -175.6(4) . .
C10 Pt4 Pt5 Pt6 -9.0(3) . .
P2 Pt4 Pt5 Pt6 -170.32(14) . .
Pt1 Pt4 Pt5 Pt6 72.901(14) . .
C6 Pt4 Pt5 Pt2 96.6(4) . .
C10 Pt4 Pt5 Pt2 -96.8(3) . .
P2 Pt4 Pt5 Pt2 101.87(14) . .
Pt6 Pt4 Pt5 Pt2 -87.811(15) . .
Pt1 Pt4 Pt5 Pt2 -14.910(14) . .
C4 Pt2 Pt5 C7 23.3(5) . .
C3 Pt2 Pt5 C7 -84.4(5) . .
C5 Pt2 Pt5 C7 119.9(4) . .
Pt3 Pt2 Pt5 C7 -131.9(3) . .
Pt1 Pt2 Pt5 C7 167.6(3) . .
Pt3 Pt2 Pt5 C7 33.7(5) 2_565 .
C4 Pt2 Pt5 C8 127.7(4) . .
C3 Pt2 Pt5 C8 19.9(4) . .
C5 Pt2 Pt5 C8 -135.8(4) . .
Pt3 Pt2 Pt5 C8 -27.5(3) . .
Pt1 Pt2 Pt5 C8 -88.0(3) . .
Pt3 Pt2 Pt5 C8 138.1(5) 2_565 .
C4 Pt2 Pt5 C6 -78.8(4) . .
C3 Pt2 Pt5 C6 173.5(4) . .
C5 Pt2 Pt5 C6 17.8(4) . .
Pt3 Pt2 Pt5 C6 126.0(3) . .
Pt1 Pt2 Pt5 C6 65.5(3) . .
Pt3 Pt2 Pt5 C6 -68.4(5) 2_565 .
C4 Pt2 Pt5 Pt4 -126.2(3) . .
C3 Pt2 Pt5 Pt4 126.0(3) . .
C5 Pt2 Pt5 Pt4 -29.7(2) . .
Pt3 Pt2 Pt5 Pt4 78.608(16) . .
Pt1 Pt2 Pt5 Pt4 18.115(16) . .
Pt3 Pt2 Pt5 Pt4 -115.8(3) 2_565 .
C4 Pt2 Pt5 Pt6 173.6(3) . .
C3 Pt2 Pt5 Pt6 65.8(3) . .
C5 Pt2 Pt5 Pt6 -89.8(2) . .
Pt3 Pt2 Pt5 Pt6 18.413(15) . .
Pt1 Pt2 Pt5 Pt6 -42.081(16) . .
Pt3 Pt2 Pt5 Pt6 -176.0(3) 2_565 .
C6 Pt4 Pt6 C9 -171.3(7) . .
C10 Pt4 Pt6 C9 -5.9(7) . .
P2 Pt4 Pt6 C9 -4.3(6) . .
Pt5 Pt4 Pt6 C9 -175.0(6) . .
Pt1 Pt4 Pt6 C9 82.6(6) . .
C6 Pt4 Pt6 C8 -10.1(4) . .
C10 Pt4 Pt6 C8 155.3(5) . .
P2 Pt4 Pt6 C8 156.9(3) . .
Pt5 Pt4 Pt6 C8 -13.8(3) . .
Pt1 Pt4 Pt6 C8 -116.2(3) . .
C6 Pt4 Pt6 C10 -165.4(5) . .
P2 Pt4 Pt6 C10 1.6(4) . .
Pt5 Pt4 Pt6 C10 -169.1(4) . .
Pt1 Pt4 Pt6 C10 88.5(4) . .
C6 Pt4 Pt6 Pt5 3.7(3) . .
C10 Pt4 Pt6 Pt5 169.1(4) . .
P2 Pt4 Pt6 Pt5 170.74(13) . .
Pt1 Pt4 Pt6 Pt5 -102.344(15) . .
C6 Pt4 Pt6 Pt3 89.9(3) . .
C10 Pt4 Pt6 Pt3 -104.7(4) . .
P2 Pt4 Pt6 Pt3 -103.10(13) . .
Pt5 Pt4 Pt6 Pt3 86.165(16) . .
Pt1 Pt4 Pt6 Pt3 -16.179(14) . .
C7 Pt5 Pt6 C9 -0.2(11) . .
C8 Pt5 Pt6 C9 10.6(9) . .
C6 Pt5 Pt6 C9 169.9(9) . .
Pt4 Pt5 Pt6 C9 173.3(8) . .
Pt2 Pt5 Pt6 C9 -101.4(8) . .
C7 Pt5 Pt6 C8 -10.8(8) . .
C6 Pt5 Pt6 C8 159.3(5) . .
Pt4 Pt5 Pt6 C8 162.7(3) . .
Pt2 Pt5 Pt6 C8 -112.0(3) . .
C7 Pt5 Pt6 C10 -165.0(8) . .
C8 Pt5 Pt6 C10 -154.2(5) . .
C6 Pt5 Pt6 C10 5.1(4) . .
Pt4 Pt5 Pt6 C10 8.5(3) . .
Pt2 Pt5 Pt6 C10 93.9(3) . .
C7 Pt5 Pt6 Pt4 -173.5(7) . .
C8 Pt5 Pt6 Pt4 -162.7(3) . .
C6 Pt5 Pt6 Pt4 -3.4(3) . .
Pt2 Pt5 Pt6 Pt4 85.302(15) . .
C7 Pt5 Pt6 Pt3 85.2(7) . .
C8 Pt5 Pt6 Pt3 96.0(3) . .
C6 Pt5 Pt6 Pt3 -104.7(3) . .
Pt4 Pt5 Pt6 Pt3 -101.260(16) . .
Pt2 Pt5 Pt6 Pt3 -15.958(13) . .
C2 Pt3 Pt6 C9 18.7(5) . .
C3 Pt3 Pt6 C9 122.2(4) . .
C1 Pt3 Pt6 C9 -76.8(4) . .
Pt2 Pt3 Pt6 C9 173.2(3) . .
Pt1 Pt3 Pt6 C9 -126.2(3) . .
Pt2 Pt3 Pt6 C9 -113.6(3) 2_565 .
C2 Pt3 Pt6 C8 -86.2(5) . .
C3 Pt3 Pt6 C8 17.2(5) . .
C1 Pt3 Pt6 C8 178.2(4) . .
Pt2 Pt3 Pt6 C8 68.2(3) . .
Pt1 Pt3 Pt6 C8 128.9(3) . .
Pt2 Pt3 Pt6 C8 141.4(3) 2_565 .
C2 Pt3 Pt6 C10 114.4(5) . .
C3 Pt3 Pt6 C10 -142.2(4) . .
C1 Pt3 Pt6 C10 18.9(4) . .
Pt2 Pt3 Pt6 C10 -91.1(3) . .
Pt1 Pt3 Pt6 C10 -30.5(3) . .
Pt2 Pt3 Pt6 C10 -17.9(3) 2_565 .
C2 Pt3 Pt6 Pt4 164.2(3) . .
C3 Pt3 Pt6 Pt4 -92.4(3) . .
C1 Pt3 Pt6 Pt4 68.6(3) . .
Pt2 Pt3 Pt6 Pt4 -41.336(17) . .
Pt1 Pt3 Pt6 Pt4 19.302(16) . .
Pt2 Pt3 Pt6 Pt4 31.85(7) 2_565 .
C2 Pt3 Pt6 Pt5 -136.2(3) . .
C3 Pt3 Pt6 Pt5 -32.7(3) . .
C1 Pt3 Pt6 Pt5 128.3(3) . .
Pt2 Pt3 Pt6 Pt5 18.299(15) . .
Pt1 Pt3 Pt6 Pt5 78.937(16) . .
Pt2 Pt3 Pt6 Pt5 91.49(6) 2_565 .
C5 Pt1 C1 O1 -147.6(12) . .
P1 Pt1 C1 O1 13.8(14) . .
Pt2 Pt1 C1 O1 -170.1(13) . .
Pt3 Pt1 C1 O1 -177.1(16) . .
Pt4 Pt1 C1 O1 -87.2(14) . .
C5 Pt1 C1 Pt3 29.5(13) . .
P1 Pt1 C1 Pt3 -169.1(2) . .
Pt2 Pt1 C1 Pt3 7.1(3) . .
Pt4 Pt1 C1 Pt3 89.9(2) . .
C2 Pt3 C1 O1 -6.0(12) . .
C3 Pt3 C1 O1 138.5(11) . .
Pt2 Pt3 C1 O1 170.5(11) . .
Pt1 Pt3 C1 O1 177.6(14) . .
Pt2 Pt3 C1 O1 -99.4(11) 2_565 .
Pt6 Pt3 C1 O1 90.2(11) . .
C2 Pt3 C1 Pt1 176.4(4) . .
C3 Pt3 C1 Pt1 -39.1(10) . .
Pt2 Pt3 C1 Pt1 -7.0(3) . .
Pt2 Pt3 C1 Pt1 83.0(2) 2_565 .
Pt6 Pt3 C1 Pt1 -87.4(2) . .
C3 Pt3 C2 O2 118(29) . .
C1 Pt3 C2 O2 -77(29) . .
Pt2 Pt3 C2 O2 110(29) . .
Pt1 Pt3 C2 O2 -73(29) . .
Pt2 Pt3 C2 O2 12(29) 2_565 .
Pt6 Pt3 C2 O2 -156(29) . .
C2 Pt3 C3 O3 11.7(13) . .
C1 Pt3 C3 O3 -131.8(12) . .
Pt2 Pt3 C3 O3 -172.4(14) . .
Pt1 Pt3 C3 O3 -162.0(11) . .
Pt2 Pt3 C3 O3 109.1(12) 2_565 .
Pt6 Pt3 C3 O3 -84.6(12) . .
C2 Pt3 C3 Pt2 -175.9(4) . .
C1 Pt3 C3 Pt2 40.6(10) . .
Pt1 Pt3 C3 Pt2 10.4(3) . .
Pt2 Pt3 C3 Pt2 -78.5(2) 2_565 .
Pt6 Pt3 C3 Pt2 87.8(2) . .
C4 Pt2 C3 O3 -12.5(12) . .
C5 Pt2 C3 O3 141.7(10) . .
Pt3 Pt2 C3 O3 172.7(13) . .
Pt1 Pt2 C3 O3 162.4(10) . .
Pt3 Pt2 C3 O3 -109.6(11) 2_565 .
Pt5 Pt2 C3 O3 67.9(11) . .
C4 Pt2 C3 Pt3 174.8(4) . .
C5 Pt2 C3 Pt3 -31.1(10) . .
Pt1 Pt2 C3 Pt3 -10.3(3) . .
Pt3 Pt2 C3 Pt3 77.7(2) 2_565 .
Pt5 Pt2 C3 Pt3 -104.8(2) . .
C3 Pt2 C4 O4 175(26) . .
C5 Pt2 C4 O4 6(26) . .
Pt3 Pt2 C4 O4 -175(25) . .
Pt1 Pt2 C4 O4 3(26) . .
Pt3 Pt2 C4 O4 -80(26) 2_565 .
Pt5 Pt2 C4 O4 99(26) . .
C1 Pt1 C5 O5 152.2(12) . .
P1 Pt1 C5 O5 -8.8(14) . .
Pt2 Pt1 C5 O5 179.2(16) . .
Pt3 Pt1 C5 O5 176.6(13) . .
Pt4 Pt1 C5 O5 87.2(14) . .
C1 Pt1 C5 Pt2 -27.0(12) . .
P1 Pt1 C5 Pt2 171.98(16) . .
Pt3 Pt1 C5 Pt2 -2.6(3) . .
Pt4 Pt1 C5 Pt2 -92.0(2) . .
C4 Pt2 C5 O5 2.6(11) . .
C3 Pt2 C5 O5 -152.4(9) . .
Pt3 Pt2 C5 O5 -176.8(9) . .
Pt1 Pt2 C5 O5 -179.4(12) . .
Pt3 Pt2 C5 O5 95.0(10) 2_565 .
Pt5 Pt2 C5 O5 -82.3(10) . .
C4 Pt2 C5 Pt1 -178.0(4) . .
C3 Pt2 C5 Pt1 26.9(10) . .
Pt3 Pt2 C5 Pt1 2.6(3) . .
Pt3 Pt2 C5 Pt1 -85.6(2) 2_565 .
Pt5 Pt2 C5 Pt1 97.1(2) . .
C10 Pt4 C6 O6 143.4(14) . .
P2 Pt4 C6 O6 2.7(16) . .
Pt5 Pt4 C6 O6 -179.9(18) . .
Pt6 Pt4 C6 O6 176.0(14) . .
Pt1 Pt4 C6 O6 -100.3(15) . .
C10 Pt4 C6 Pt5 -36.7(12) . .
P2 Pt4 C6 Pt5 -177.4(2) . .
Pt6 Pt4 C6 Pt5 -4.1(4) . .
Pt1 Pt4 C6 Pt5 79.6(3) . .
C7 Pt5 C6 O6 -1.1(13) . .
C8 Pt5 C6 O6 -143.1(11) . .
Pt4 Pt5 C6 O6 179.9(14) . .
Pt6 Pt5 C6 O6 -176.1(11) . .
Pt2 Pt5 C6 O6 99.3(12) . .
C7 Pt5 C6 Pt4 179.0(4) . .
C8 Pt5 C6 Pt4 37.0(9) . .
Pt6 Pt5 C6 Pt4 4.0(3) . .
Pt2 Pt5 C6 Pt4 -80.6(3) . .
C8 Pt5 C7 O7 -44(26) . .
C6 Pt5 C7 O7 154(26) . .
Pt4 Pt5 C7 O7 156(25) . .
Pt6 Pt5 C7 O7 -36(26) . .
Pt2 Pt5 C7 O7 62(26) . .
C9 Pt6 C8 O8 9.3(14) . .
C10 Pt6 C8 O8 -122.9(13) . .
Pt4 Pt6 C8 O8 -159.7(12) . .
Pt5 Pt6 C8 O8 -175.4(14) . .
Pt3 Pt6 C8 O8 96.9(12) . .
C9 Pt6 C8 Pt5 -175.4(4) . .
C10 Pt6 C8 Pt5 52.4(8) . .
Pt4 Pt6 C8 Pt5 15.6(3) . .
Pt3 Pt6 C8 Pt5 -87.8(2) . .
C7 Pt5 C8 O8 -9.9(13) . .
C6 Pt5 C8 O8 132.1(12) . .
Pt4 Pt5 C8 O8 160.0(11) . .
Pt6 Pt5 C8 O8 175.5(14) . .
Pt2 Pt5 C8 O8 -113.2(12) . .
C7 Pt5 C8 Pt6 174.5(4) . .
C6 Pt5 C8 Pt6 -43.4(9) . .
Pt4 Pt5 C8 Pt6 -15.6(3) . .
Pt2 Pt5 C8 Pt6 71.3(2) . .
C8 Pt6 C9 O9 176(26) . .
C10 Pt6 C9 O9 -27(27) . .
Pt4 Pt6 C9 O9 -22(27) . .
Pt5 Pt6 C9 O9 168(26) . .
Pt3 Pt6 C9 O9 81(27) . .
C6 Pt4 C10 O10 -136.4(14) . .
P2 Pt4 C10 O10 4.4(16) . .
Pt5 Pt4 C10 O10 -166.4(14) . .
Pt6 Pt4 C10 O10 -176.5(18) . .
Pt1 Pt4 C10 O10 102.5(16) . .
C6 Pt4 C10 Pt6 40.0(12) . .
P2 Pt4 C10 Pt6 -179.2(2) . .
Pt5 Pt4 C10 Pt6 10.1(3) . .
Pt1 Pt4 C10 Pt6 -81.0(2) . .
C9 Pt6 C10 O10 -6.4(13) . .
C8 Pt6 C10 O10 127.6(12) . .
Pt4 Pt6 C10 O10 177.0(15) . .
Pt5 Pt6 C10 O10 167.2(12) . .
Pt3 Pt6 C10 O10 -94.4(12) . .
C9 Pt6 C10 Pt4 176.6(4) . .
C8 Pt6 C10 Pt4 -49.4(9) . .
Pt5 Pt6 C10 Pt4 -9.9(3) . .
Pt3 Pt6 C10 Pt4 88.5(3) . .
C5 Pt1 P1 C113 79.4(4) . .
C1 Pt1 P1 C113 -94.4(4) . .
Pt2 Pt1 P1 C113 93.8(4) . .
Pt3 Pt1 P1 C113 -109.6(3) . .
Pt4 Pt1 P1 C113 7.3(3) . .
C5 Pt1 P1 C107 -37.5(4) . .
C1 Pt1 P1 C107 148.7(4) . .
Pt2 Pt1 P1 C107 -23.1(4) . .
Pt3 Pt1 P1 C107 133.6(3) . .
Pt4 Pt1 P1 C107 -109.5(3) . .
C5 Pt1 P1 C101 -160.2(4) . .
C1 Pt1 P1 C101 26.0(4) . .
Pt2 Pt1 P1 C101 -145.8(3) . .
Pt3 Pt1 P1 C101 10.9(3) . .
Pt4 Pt1 P1 C101 127.8(3) . .
C6 Pt4 P2 C213 -109.4(5) . .
C10 Pt4 P2 C213 84.0(4) . .
Pt5 Pt4 P2 C213 -113.6(3) . .
Pt6 Pt4 P2 C213 82.8(4) . .
Pt1 Pt4 P2 C213 2.0(3) . .
C6 Pt4 P2 C201 10.1(4) . .
C10 Pt4 P2 C201 -156.5(4) . .
Pt5 Pt4 P2 C201 5.9(3) . .
Pt6 Pt4 P2 C201 -157.7(2) . .
Pt1 Pt4 P2 C201 121.5(3) . .
C6 Pt4 P2 C207 131.1(4) . .
C10 Pt4 P2 C207 -35.5(4) . .
Pt5 Pt4 P2 C207 126.9(3) . .
Pt6 Pt4 P2 C207 -36.7(3) . .
Pt1 Pt4 P2 C207 -117.5(3) . .
C113 P1 C101 C102 164.1(5) . .
C107 P1 C101 C102 -91.1(5) . .
Pt1 P1 C101 C102 39.4(5) . .
C113 P1 C101 C106 -17.0(6) . .
C107 P1 C101 C106 87.8(5) . .
Pt1 P1 C101 C106 -141.7(4) . .
C106 C101 C102 C103 0.0 . .
P1 C101 C102 C103 178.9(5) . .
C101 C102 C103 C104 0.0 . .
C102 C103 C104 C105 0.0 . .
C103 C104 C105 C106 0.0 . .
C104 C105 C106 C101 0.0 . .
C102 C101 C106 C105 0.0 . .
P1 C101 C106 C105 -178.9(5) . .
C113 P1 C107 C108 51.9(5) . .
C101 P1 C107 C108 -56.1(5) . .
Pt1 P1 C107 C108 175.1(4) . .
C113 P1 C107 C112 -124.1(5) . .
C101 P1 C107 C112 127.9(5) . .
Pt1 P1 C107 C112 -1.0(6) . .
C112 C107 C108 C109 0.0 . .
P1 C107 C108 C109 -176.0(6) . .
C107 C108 C109 C110 0.0 . .
C108 C109 C110 C111 0.0 . .
C109 C110 C111 C112 0.0 . .
C110 C111 C112 C107 0.0 . .
C108 C107 C112 C111 0.0 . .
P1 C107 C112 C111 176.0(6) . .
C107 P1 C113 C213 59.6(7) . .
C101 P1 C113 C213 166.1(6) . .
Pt1 P1 C113 C213 -67.4(7) . .
C213 P2 C201 C202 38.2(5) . .
C207 P2 C201 C202 145.8(4) . .
Pt4 P2 C201 C202 -87.7(4) . .
C213 P2 C201 C206 -145.2(5) . .
C207 P2 C201 C206 -37.7(5) . .
Pt4 P2 C201 C206 88.8(4) . .
C206 C201 C202 C203 0.0 . .
P2 C201 C202 C203 176.5(5) . .
C201 C202 C203 C204 0.0 . .
C202 C203 C204 C205 0.0 . .
C203 C204 C205 C206 0.0 . .
C204 C205 C206 C201 0.0 . .
C202 C201 C206 C205 0.0 . .
P2 C201 C206 C205 -176.5(5) . .
C213 P2 C207 C208 20.0(5) . .
C201 P2 C207 C208 -87.2(5) . .
Pt4 P2 C207 C208 145.7(3) . .
C213 P2 C207 C212 -157.8(4) . .
C201 P2 C207 C212 95.0(4) . .
Pt4 P2 C207 C212 -32.1(4) . .
C212 C207 C208 C209 0.0 . .
P2 C207 C208 C209 -177.7(5) . .
C207 C208 C209 C210 0.0 . .
C208 C209 C210 C211 0.0 . .
C209 C210 C211 C212 0.0 . .
C210 C211 C212 C207 0.0 . .
C208 C207 C212 C211 0.0 . .
P2 C207 C212 C211 177.8(5) . .
P1 C113 C213 P2 109.9(6) . .
C201 P2 C213 C113 172.6(6) . .
C207 P2 C213 C113 64.4(7) . .
Pt4 P2 C213 C113 -61.1(7) . .
